data_7030442
loop_
_publ_author_name
'Nebe, Thomas'
'Beitat, Alexander'
'W\"urtele, Christian'
'D\"ucker-Benfer, Carlos'
'van Eldik, Rudi'
'McKenzie, Christine J.'
'Schindler, Siegfried'

_publ_section_title
;
 Reinvestigation of the formation of a mononuclear Fe(III) hydroperoxido
 complex using high pressure kinetics.
;
_journal_issue 33
_journal_name_full 'Dalton transactions (Cambridge, England : 2003)'
_journal_page_first 7768
_journal_page_last 7773
_journal_paper_doi 10.1039/c0dt00247j
_journal_volume 39
_journal_year 2010
_chemical_formula_sum 'C53 H52 B Fe N5 O2'
_chemical_formula_weight 857.66
_chemical_name_systematic
;
?
;
_space_group_IT_number 2
_symmetry_cell_setting triclinic
_symmetry_space_group_name_Hall '-P 1'
_symmetry_space_group_name_H-M 'P -1'
_atom_sites_solution_hydrogens geom
_atom_sites_solution_primary direct
_atom_sites_solution_secondary difmap
_audit_creation_method SHELXL-97
_cell_angle_alpha 96.03(3)
_cell_angle_beta 114.15(3)
_cell_angle_gamma 101.42(3)
_cell_formula_units_Z 2
_cell_length_a 13.243(3)
_cell_length_b 13.507(3)
_cell_length_c 13.992(3)
_cell_measurement_temperature 193(2)
_cell_volume 2189.6(11)
_computing_cell_refinement 'STOE IPDS Software (1997)'
_computing_data_collection 'STOE IPDS Software (1997)'
_computing_data_reduction 'STOE IPDS Software (1997)'
_computing_structure_refinement 'SHELXL-97 (Sheldrick, 1997)'
_computing_structure_solution 'SHELXS-97 (Sheldrick, 1990)'
_diffrn_ambient_temperature 193(2)
_diffrn_measured_fraction_theta_full 0.904
_diffrn_measured_fraction_theta_max 0.904
_diffrn_measurement_device_type 'STOE IPDS'
_diffrn_radiation_monochromator graphite
_diffrn_radiation_source 'fine-focus sealed tube'
_diffrn_radiation_type MoK\a
_diffrn_radiation_wavelength 0.71073
_diffrn_reflns_av_R_equivalents 0.0679
_diffrn_reflns_av_sigmaI/netI 0.1098
_diffrn_reflns_limit_h_max 17
_diffrn_reflns_limit_h_min -17
_diffrn_reflns_limit_k_max 17
_diffrn_reflns_limit_k_min -17
_diffrn_reflns_limit_l_max 18
_diffrn_reflns_limit_l_min -18
_diffrn_reflns_number 20022
_diffrn_reflns_theta_full 28.22
_diffrn_reflns_theta_max 28.22
_diffrn_reflns_theta_min 2.64
_exptl_absorpt_coefficient_mu 0.393
_exptl_absorpt_correction_type none
_exptl_crystal_colour yellow
_exptl_crystal_density_diffrn 1.301
_exptl_crystal_density_method 'not measured'
_exptl_crystal_description block
_exptl_crystal_F_000 904
_exptl_crystal_size_max 0.16
_exptl_crystal_size_mid 0.16
_exptl_crystal_size_min 0.16
_refine_diff_density_max 0.562
_refine_diff_density_min -0.620
_refine_diff_density_rms 0.069
_refine_ls_extinction_method none
_refine_ls_goodness_of_fit_ref 0.882
_refine_ls_hydrogen_treatment constr
_refine_ls_matrix_type full
_refine_ls_number_parameters 560
_refine_ls_number_reflns 9774
_refine_ls_number_restraints 0
_refine_ls_restrained_S_all 0.882
_refine_ls_R_factor_all 0.1079
_refine_ls_R_factor_gt 0.0552
_refine_ls_shift/su_max 0.001
_refine_ls_shift/su_mean 0.000
_refine_ls_structure_factor_coef Fsqd
_refine_ls_weighting_details 'calc w=1/[\s^2^(Fo^2^)+(0.0694P)^2^+0.0000P] where P=(Fo^2^+2Fc^2^)/3'
_refine_ls_weighting_scheme calc
_refine_ls_wR_factor_gt 0.1239
_refine_ls_wR_factor_ref 0.1442
_reflns_number_gt 5396
_reflns_number_total 9774
_reflns_threshold_expression >2sigma(I)
_cod_data_source_file c0dt00247j.txt
_cod_data_source_block shin160s
_cod_original_cell_volume 2189.5(8)
_cod_original_sg_symbol_H-M P-1
_cod_database_code 7030442

loop_
_symmetry_equiv_pos_as_xyz
'x, y, z'
'-x, -y, -z'

loop_
_atom_site_label
_atom_site_type_symbol
_atom_site_fract_x
_atom_site_fract_y
_atom_site_fract_z
_atom_site_U_iso_or_equiv
_atom_site_adp_type
_atom_site_occupancy
_atom_site_symmetry_multiplicity
_atom_site_calc_flag
_atom_site_refinement_flags
B1 B 0.6093(3) 0.4020(3) 0.8403(2) 0.0328(8) Uani 1 1 d .
C1 C 0.7506(3) 0.7428(2) 0.7705(2) 0.0337(7) Uani 1 1 d .
H1A H 0.7952 0.7040 0.8209 0.040 Uiso 1 1 calc R
H1B H 0.6689 0.7167 0.7545 0.040 Uiso 1 1 calc R
C2 C 0.7919(3) 0.8557(2) 0.8222(2) 0.0332(7) Uani 1 1 d .
C3 C 0.7486(3) 0.8978(3) 0.8878(2) 0.0425(8) Uani 1 1 d .
H3 H 0.6889 0.8559 0.8982 0.051 Uiso 1 1 calc R
C4 C 0.7932(4) 1.0005(3) 0.9373(3) 0.0497(9) Uani 1 1 d .
H4 H 0.7641 1.0306 0.9816 0.060 Uiso 1 1 calc R
C5 C 0.8808(4) 1.0592(3) 0.9215(3) 0.0475(9) Uani 1 1 d .
H5 H 0.9143 1.1299 0.9560 0.057 Uiso 1 1 calc R
C6 C 0.9187(3) 1.0132(3) 0.8550(2) 0.0423(8) Uani 1 1 d .
H6 H 0.9780 1.0543 0.8434 0.051 Uiso 1 1 calc R
C7 C 0.7762(3) 0.6204(2) 0.6479(2) 0.0353(7) Uani 1 1 d .
H7A H 0.7658 0.6038 0.5733 0.042 Uiso 1 1 calc R
H7B H 0.7160 0.5696 0.6551 0.042 Uiso 1 1 calc R
C8 C 0.8914(3) 0.6120(2) 0.7226(2) 0.0326(7) Uani 1 1 d .
C9 C 0.9119(3) 0.5173(3) 0.7386(2) 0.0401(8) Uani 1 1 d .
H9 H 0.8521 0.4554 0.7024 0.048 Uiso 1 1 calc R
C10 C 1.0198(4) 0.5140(3) 0.8075(3) 0.0485(9) Uani 1 1 d .
H10 H 1.0362 0.4497 0.8190 0.058 Uiso 1 1 calc R
C11 C 1.1042(3) 0.6053(3) 0.8599(3) 0.0482(9) Uani 1 1 d .
H11 H 1.1790 0.6048 0.9092 0.058 Uiso 1 1 calc R
C12 C 1.0790(3) 0.6959(3) 0.8402(3) 0.0419(8) Uani 1 1 d .
H12 H 1.1380 0.7584 0.8759 0.050 Uiso 1 1 calc R
C13 C 0.6667(3) 0.7441(2) 0.5806(2) 0.0325(7) Uani 1 1 d .
H13A H 0.6396 0.7993 0.6073 0.039 Uiso 1 1 calc R
H13B H 0.6023 0.6806 0.5483 0.039 Uiso 1 1 calc R
C14 C 0.7029(3) 0.7761(2) 0.4964(2) 0.0318(7) Uani 1 1 d .
H14A H 0.7237 0.7186 0.4652 0.038 Uiso 1 1 calc R
H14B H 0.6380 0.7915 0.4380 0.038 Uiso 1 1 calc R
C15 C 0.8594(3) 0.8791(2) 0.4728(2) 0.0364(7) Uani 1 1 d .
H15A H 0.9107 0.9498 0.4936 0.044 Uiso 1 1 calc R
H15B H 0.8004 0.8696 0.3983 0.044 Uiso 1 1 calc R
C16 C 0.9275(3) 0.8029(2) 0.4776(2) 0.0352(7) Uani 1 1 d .
C17 C 0.9527(3) 0.7741(3) 0.3932(3) 0.0420(8) Uani 1 1 d .
H17 H 0.9249 0.8020 0.3307 0.050 Uiso 1 1 calc R
C18 C 1.0176(4) 0.7056(3) 0.4004(3) 0.0512(10) Uani 1 1 d .
H18 H 1.0352 0.6853 0.3431 0.061 Uiso 1 1 calc R
C19 C 1.0570(4) 0.6665(3) 0.4920(3) 0.0540(10) Uani 1 1 d .
H19 H 1.1019 0.6185 0.4991 0.065 Uiso 1 1 calc R
C20 C 1.0301(4) 0.6984(3) 0.5730(3) 0.0505(9) Uani 1 1 d .
H20 H 1.0580 0.6716 0.6362 0.061 Uiso 1 1 calc R
C21 C 0.7687(3) 0.9649(2) 0.5636(2) 0.0340(7) Uani 1 1 d .
H21A H 0.8394 1.0222 0.6022 0.041 Uiso 1 1 calc R
H21B H 0.7316 0.9559 0.6120 0.041 Uiso 1 1 calc R
C22 C 0.6886(3) 0.9973(2) 0.4662(2) 0.0339(7) Uani 1 1 d .
C23 C 0.7327(3) 1.0666(2) 0.4171(2) 0.0411(8) Uani 1 1 d .
H23 H 0.8134 1.0896 0.4414 0.049 Uiso 1 1 calc R
C24 C 0.6602(4) 1.1022(3) 0.3332(3) 0.0503(9) Uani 1 1 d .
H24 H 0.6913 1.1504 0.3011 0.060 Uiso 1 1 calc R
C25 C 0.5438(4) 1.0683(3) 0.2963(3) 0.0550(10) Uani 1 1 d .
H25 H 0.4944 1.0934 0.2390 0.066 Uiso 1 1 calc R
C26 C 0.4979(4) 0.9978(3) 0.3419(3) 0.0495(9) Uani 1 1 d .
H26 H 0.4170 0.9730 0.3153 0.059 Uiso 1 1 calc R
C27 C 0.5710(3) 0.9634(3) 0.4273(3) 0.0415(8) Uani 1 1 d .
H27 H 0.5395 0.9156 0.4595 0.050 Uiso 1 1 calc R
C28 C 0.7041(3) 0.5124(2) 0.9144(2) 0.0324(7) Uani 1 1 d .
C29 C 0.8195(3) 0.5389(2) 0.9364(2) 0.0355(7) Uani 1 1 d .
H29 H 0.8473 0.4912 0.9055 0.043 Uiso 1 1 calc R
C30 C 0.8961(3) 0.6320(3) 1.0015(2) 0.0449(9) Uani 1 1 d .
H30 H 0.9741 0.6468 1.0136 0.054 Uiso 1 1 calc R
C31 C 0.8591(4) 0.7024(3) 1.0482(3) 0.0517(10) Uani 1 1 d .
H31 H 0.9111 0.7656 1.0936 0.062 Uiso 1 1 calc R
C32 C 0.7453(4) 0.6797(3) 1.0279(3) 0.0521(10) Uani 1 1 d .
H32 H 0.7186 0.7278 1.0597 0.063 Uiso 1 1 calc R
C33 C 0.6697(3) 0.5880(3) 0.9622(3) 0.0435(8) Uani 1 1 d .
H33 H 0.5914 0.5752 0.9486 0.052 Uiso 1 1 calc R
C34 C 0.4886(3) 0.4301(2) 0.7711(2) 0.0362(7) Uani 1 1 d .
C35 C 0.4816(3) 0.4987(3) 0.7012(3) 0.0480(9) Uani 1 1 d .
H35 H 0.5477 0.5264 0.6915 0.058 Uiso 1 1 calc R
C36 C 0.3826(5) 0.5275(3) 0.6462(3) 0.0654(13) Uani 1 1 d .
H36 H 0.3808 0.5728 0.5984 0.079 Uiso 1 1 calc R
C37 C 0.2861(4) 0.4907(4) 0.6606(3) 0.0676(13) Uani 1 1 d .
H37 H 0.2176 0.5105 0.6231 0.081 Uiso 1 1 calc R
C38 C 0.2905(4) 0.4257(3) 0.7292(3) 0.0592(11) Uani 1 1 d .
H38 H 0.2252 0.4010 0.7411 0.071 Uiso 1 1 calc R
C39 C 0.3884(3) 0.3955(3) 0.7816(2) 0.0432(8) Uani 1 1 d .
H39 H 0.3876 0.3485 0.8274 0.052 Uiso 1 1 calc R
C40 C 0.5902(3) 0.3237(2) 0.9184(2) 0.0342(7) Uani 1 1 d .
C41 C 0.5962(3) 0.3579(3) 1.0187(2) 0.0406(8) Uani 1 1 d .
H41 H 0.6129 0.4300 1.0443 0.049 Uiso 1 1 calc R
C42 C 0.5788(4) 0.2910(3) 1.0827(3) 0.0543(10) Uani 1 1 d .
H42 H 0.5839 0.3179 1.1506 0.065 Uiso 1 1 calc R
C43 C 0.5542(4) 0.1868(3) 1.0487(3) 0.0561(11) Uani 1 1 d .
H43 H 0.5433 0.1409 1.0928 0.067 Uiso 1 1 calc R
C44 C 0.5454(4) 0.1492(3) 0.9496(3) 0.0546(10) Uani 1 1 d .
H44 H 0.5277 0.0768 0.9247 0.065 Uiso 1 1 calc R
C45 C 0.5623(3) 0.2166(3) 0.8857(3) 0.0467(9) Uani 1 1 d .
H45 H 0.5545 0.1887 0.8171 0.056 Uiso 1 1 calc R
C46 C 0.6565(3) 0.3446(2) 0.7637(2) 0.0330(7) Uani 1 1 d .
C47 C 0.7469(3) 0.2992(3) 0.8073(3) 0.0411(8) Uani 1 1 d .
H47 H 0.7817 0.3039 0.8826 0.049 Uiso 1 1 calc R
C48 C 0.7883(4) 0.2476(3) 0.7462(3) 0.0474(9) Uani 1 1 d .
H48 H 0.8516 0.2200 0.7799 0.057 Uiso 1 1 calc R
C49 C 0.7370(4) 0.2364(3) 0.6358(3) 0.0507(10) Uani 1 1 d .
H49 H 0.7629 0.1993 0.5929 0.061 Uiso 1 1 calc R
C50 C 0.6483(3) 0.2799(3) 0.5897(3) 0.0494(10) Uani 1 1 d .
H50 H 0.6129 0.2737 0.5143 0.059 Uiso 1 1 calc R
C51 C 0.6094(3) 0.3331(3) 0.6526(2) 0.0393(8) Uani 1 1 d .
H51 H 0.5481 0.3628 0.6183 0.047 Uiso 1 1 calc R
C52 C 1.1252(3) 0.9891(3) 0.7657(2) 0.0398(8) Uani 1 1 d .
C53 C 1.2455(4) 1.0590(3) 0.8201(3) 0.0580(11) Uani 1 1 d .
H53A H 1.3001 1.0186 0.8226 0.087 Uiso 1 1 calc R
H53B H 1.2626 1.0906 0.8932 0.087 Uiso 1 1 calc R
H53C H 1.2522 1.1132 0.7800 0.087 Uiso 1 1 calc R
Fe1 Fe 0.93436(4) 0.83611(3) 0.69960(3) 0.03208(13) Uani 1 1 d .
N1 N 0.7634(2) 0.72502(18) 0.67053(17) 0.0290(5) Uani 1 1 d .
N2 N 0.8760(2) 0.91307(19) 0.80558(19) 0.0351(6) Uani 1 1 d .
N3 N 0.9741(2) 0.7014(2) 0.77225(19) 0.0353(6) Uani 1 1 d .
N4 N 0.8026(2) 0.86868(18) 0.54374(18) 0.0306(6) Uani 1 1 d .
N5 N 0.9665(3) 0.7652(2) 0.5675(2) 0.0400(7) Uani 1 1 d .
O1 O 1.1066(2) 0.90604(18) 0.79619(19) 0.0489(6) Uani 1 1 d .
O2 O 1.0469(3) 1.0130(2) 0.6943(2) 0.0606(8) Uani 1 1 d .

loop_
_atom_site_aniso_label
_atom_site_aniso_U_11
_atom_site_aniso_U_22
_atom_site_aniso_U_33
_atom_site_aniso_U_23
_atom_site_aniso_U_13
_atom_site_aniso_U_12
B1 0.035(2) 0.0347(17) 0.0261(15) 0.0041(12) 0.0133(13) 0.0041(15)
C1 0.0342(17) 0.0394(16) 0.0276(13) 0.0117(11) 0.0140(12) 0.0068(14)
C2 0.0362(18) 0.0395(16) 0.0228(12) 0.0117(11) 0.0107(12) 0.0098(14)
C3 0.048(2) 0.055(2) 0.0334(15) 0.0152(14) 0.0228(14) 0.0192(17)
C4 0.065(3) 0.054(2) 0.0383(17) 0.0108(15) 0.0266(17) 0.0233(19)
C5 0.068(3) 0.0367(17) 0.0365(16) 0.0015(13) 0.0228(17) 0.0139(17)
C6 0.050(2) 0.0396(17) 0.0348(16) 0.0067(13) 0.0178(15) 0.0077(16)
C7 0.0346(18) 0.0300(14) 0.0345(15) 0.0037(12) 0.0118(13) 0.0035(13)
C8 0.0344(17) 0.0363(15) 0.0287(13) 0.0086(11) 0.0168(12) 0.0054(13)
C9 0.049(2) 0.0374(16) 0.0346(15) 0.0090(12) 0.0193(14) 0.0108(15)
C10 0.063(3) 0.048(2) 0.0425(18) 0.0165(15) 0.0233(17) 0.0273(19)
C11 0.042(2) 0.064(2) 0.0404(17) 0.0179(16) 0.0132(15) 0.0243(19)
C12 0.0339(19) 0.0498(19) 0.0379(16) 0.0120(14) 0.0113(14) 0.0107(16)
C13 0.0263(16) 0.0383(15) 0.0295(14) 0.0085(11) 0.0097(12) 0.0064(13)
C14 0.0330(17) 0.0336(15) 0.0265(13) 0.0061(11) 0.0115(12) 0.0077(13)
C15 0.045(2) 0.0383(16) 0.0325(14) 0.0116(12) 0.0240(14) 0.0084(15)
C16 0.0352(18) 0.0331(15) 0.0375(15) 0.0025(12) 0.0205(13) 0.0019(13)
C17 0.044(2) 0.0441(18) 0.0382(16) 0.0036(13) 0.0229(15) 0.0046(16)
C18 0.053(2) 0.050(2) 0.055(2) 0.0012(16) 0.0335(18) 0.0071(18)
C19 0.054(3) 0.055(2) 0.069(2) 0.0126(19) 0.038(2) 0.024(2)
C20 0.054(3) 0.054(2) 0.052(2) 0.0166(17) 0.0268(18) 0.024(2)
C21 0.0398(19) 0.0335(15) 0.0284(14) 0.0055(11) 0.0157(13) 0.0085(14)
C22 0.0434(19) 0.0297(14) 0.0273(13) 0.0013(11) 0.0157(13) 0.0088(14)
C23 0.045(2) 0.0400(17) 0.0362(16) 0.0085(13) 0.0171(14) 0.0091(15)
C24 0.062(3) 0.054(2) 0.0405(17) 0.0197(15) 0.0249(17) 0.0185(19)
C25 0.062(3) 0.070(2) 0.0337(17) 0.0159(16) 0.0151(17) 0.029(2)
C26 0.043(2) 0.060(2) 0.0432(18) 0.0043(16) 0.0164(16) 0.0178(18)
C27 0.045(2) 0.0430(18) 0.0406(16) 0.0048(14) 0.0225(15) 0.0130(16)
C28 0.0363(18) 0.0329(14) 0.0256(13) 0.0049(11) 0.0142(12) 0.0034(13)
C29 0.0373(18) 0.0390(16) 0.0278(13) 0.0093(12) 0.0133(12) 0.0060(14)
C30 0.0364(19) 0.0503(19) 0.0373(16) 0.0136(14) 0.0115(14) -0.0029(16)
C31 0.063(3) 0.0368(17) 0.0372(17) 0.0037(13) 0.0157(16) -0.0089(18)
C32 0.074(3) 0.0358(17) 0.0476(19) 0.0007(14) 0.0348(19) 0.0043(18)
C33 0.047(2) 0.0394(17) 0.0480(18) 0.0041(14) 0.0275(16) 0.0068(16)
C34 0.0349(18) 0.0362(16) 0.0281(14) -0.0024(11) 0.0096(12) 0.0036(14)
C35 0.047(2) 0.050(2) 0.0414(17) 0.0099(15) 0.0147(16) 0.0117(17)
C36 0.078(3) 0.062(3) 0.044(2) 0.0137(18) 0.010(2) 0.028(2)
C37 0.049(3) 0.078(3) 0.052(2) -0.007(2) -0.0020(19) 0.031(2)
C38 0.038(2) 0.071(3) 0.051(2) -0.0056(19) 0.0091(17) 0.010(2)
C39 0.0351(19) 0.0493(19) 0.0343(15) -0.0013(13) 0.0111(13) 0.0028(16)
C40 0.0284(16) 0.0411(16) 0.0286(14) 0.0032(12) 0.0126(12) 0.0013(14)
C41 0.042(2) 0.0472(18) 0.0322(15) 0.0040(13) 0.0191(14) 0.0068(16)
C42 0.060(3) 0.067(2) 0.0330(16) 0.0100(16) 0.0239(16) 0.005(2)
C43 0.061(3) 0.063(2) 0.050(2) 0.0253(18) 0.0299(19) 0.008(2)
C44 0.065(3) 0.0396(18) 0.060(2) 0.0114(16) 0.033(2) 0.0031(18)
C45 0.058(2) 0.0423(18) 0.0404(17) 0.0049(14) 0.0276(16) 0.0028(17)
C46 0.0331(17) 0.0319(14) 0.0304(14) 0.0038(11) 0.0144(12) 0.0017(13)
C47 0.048(2) 0.0433(18) 0.0389(16) 0.0110(14) 0.0245(15) 0.0145(16)
C48 0.056(2) 0.0408(18) 0.063(2) 0.0125(16) 0.0390(19) 0.0186(17)
C49 0.062(3) 0.0377(17) 0.057(2) -0.0071(15) 0.042(2) -0.0023(18)
C50 0.050(2) 0.057(2) 0.0321(15) -0.0073(14) 0.0227(15) -0.0062(19)
C51 0.0369(19) 0.0465(18) 0.0290(14) 0.0002(12) 0.0150(13) 0.0024(15)
C52 0.040(2) 0.0447(18) 0.0335(15) -0.0007(13) 0.0213(14) 0.0008(15)
C53 0.050(2) 0.059(2) 0.052(2) -0.0073(17) 0.0268(18) -0.0152(19)
Fe1 0.0314(3) 0.0335(2) 0.0277(2) 0.00580(16) 0.01191(17) 0.00372(19)
N1 0.0271(13) 0.0344(12) 0.0244(11) 0.0068(9) 0.0098(9) 0.0087(11)
N2 0.0410(16) 0.0330(13) 0.0279(12) 0.0047(10) 0.0144(11) 0.0050(12)
N3 0.0300(15) 0.0410(14) 0.0328(12) 0.0091(10) 0.0126(11) 0.0070(12)
N4 0.0341(15) 0.0313(12) 0.0281(11) 0.0051(9) 0.0170(10) 0.0060(11)
N5 0.0433(17) 0.0405(14) 0.0389(14) 0.0100(11) 0.0203(12) 0.0114(13)
O1 0.0495(16) 0.0411(13) 0.0502(13) 0.0071(10) 0.0222(12) 0.0001(12)
O2 0.0549(18) 0.0679(18) 0.0539(15) 0.0179(13) 0.0198(14) 0.0117(15)

loop_
_atom_type_symbol
_atom_type_description
_atom_type_scat_dispersion_real
_atom_type_scat_dispersion_imag
_atom_type_scat_source
C C 0.0033 0.0016 'International Tables Vol C Tables 4.2.6.8 and 6.1.1.4'
H H 0.0000 0.0000 'International Tables Vol C Tables 4.2.6.8 and 6.1.1.4'
B B 0.0013 0.0007 'International Tables Vol C Tables 4.2.6.8 and 6.1.1.4'
N N 0.0061 0.0033 'International Tables Vol C Tables 4.2.6.8 and 6.1.1.4'
Fe Fe 0.3463 0.8444 'International Tables Vol C Tables 4.2.6.8 and 6.1.1.4'
O O 0.0106 0.0060 'International Tables Vol C Tables 4.2.6.8 and 6.1.1.4'

loop_
_geom_angle_atom_site_label_1
_geom_angle_atom_site_label_2
_geom_angle_atom_site_label_3
_geom_angle
C34 B1 C46 112.6(2)
C34 B1 C28 106.7(3)
C46 B1 C28 110.1(3)
C34 B1 C40 109.5(3)
C46 B1 C40 107.9(3)
C28 B1 C40 109.9(2)
N1 C1 C2 111.2(2)
N2 C2 C3 121.6(3)
N2 C2 C1 116.6(3)
C3 C2 C1 121.7(3)
C4 C3 C2 119.4(3)
C3 C4 C5 119.0(4)
C6 C5 C4 118.7(3)
N2 C6 C5 123.3(3)
N1 C7 C8 111.2(2)
N3 C8 C9 122.2(3)
N3 C8 C7 116.4(3)
C9 C8 C7 121.4(3)
C10 C9 C8 119.0(3)
C9 C10 C11 119.1(3)
C12 C11 C10 119.2(3)
N3 C12 C11 123.0(3)
N1 C13 C14 110.6(3)
N4 C14 C13 110.6(2)
N4 C15 C16 112.3(2)
N5 C16 C17 121.4(3)
N5 C16 C15 117.7(3)
C17 C16 C15 120.9(3)
C18 C17 C16 119.8(3)
C17 C18 C19 118.9(3)
C20 C19 C18 118.6(4)
N5 C20 C19 123.4(4)
N4 C21 C22 116.8(2)
C27 C22 C23 118.3(3)
C27 C22 C21 121.3(3)
C23 C22 C21 120.3(3)
C24 C23 C22 120.6(4)
C25 C24 C23 120.2(3)
C24 C25 C26 120.3(4)
C25 C26 C27 119.3(4)
C22 C27 C26 121.3(3)
C29 C28 C33 114.7(3)
C29 C28 B1 125.5(3)
C33 C28 B1 119.8(3)
C28 C29 C30 123.1(3)
C31 C30 C29 120.1(3)
C30 C31 C32 118.8(3)
C31 C32 C33 120.8(4)
C32 C33 C28 122.5(4)
C39 C34 C35 114.4(3)
C39 C34 B1 123.9(3)
C35 C34 B1 121.5(3)
C36 C35 C34 122.6(4)
C37 C36 C35 120.2(4)
C38 C37 C36 118.8(4)
C37 C38 C39 120.7(4)
C38 C39 C34 123.4(4)
C41 C40 C45 114.9(3)
C41 C40 B1 123.6(3)
C45 C40 B1 121.5(3)
C42 C41 C40 122.8(3)
C43 C42 C41 120.4(3)
C42 C43 C44 119.0(3)
C43 C44 C45 120.3(4)
C44 C45 C40 122.6(3)
C51 C46 C47 114.5(3)
C51 C46 B1 124.5(3)
C47 C46 B1 120.9(3)
C48 C47 C46 123.3(3)
C49 C48 C47 119.9(4)
C50 C49 C48 118.7(3)
C49 C50 C51 120.5(3)
C50 C51 C46 123.0(4)
O2 C52 O1 120.9(3)
O2 C52 C53 121.3(3)
O1 C52 C53 117.7(4)
O1 Fe1 N2 94.48(11)
O1 Fe1 N5 93.37(11)
N2 Fe1 N5 169.16(11)
O1 Fe1 N3 83.80(10)
N2 Fe1 N3 101.87(10)
N5 Fe1 N3 86.40(10)
O1 Fe1 N1 150.37(9)
N2 Fe1 N1 74.54(10)
N5 Fe1 N1 101.83(10)
N3 Fe1 N1 72.09(10)
O1 Fe1 N4 132.30(9)
N2 Fe1 N4 95.21(10)
N5 Fe1 N4 73.96(10)
N3 Fe1 N4 138.68(9)
N1 Fe1 N4 76.82(9)
C13 N1 C7 111.8(2)
C13 N1 C1 110.8(3)
C7 N1 C1 110.7(2)
C13 N1 Fe1 110.57(17)
C7 N1 Fe1 105.48(19)
C1 N1 Fe1 107.24(17)
C2 N2 C6 118.0(3)
C2 N2 Fe1 117.4(2)
C6 N2 Fe1 124.6(2)
C12 N3 C8 117.6(3)
C12 N3 Fe1 125.6(2)
C8 N3 Fe1 114.6(2)
C15 N4 C14 109.8(2)
C15 N4 C21 109.9(2)
C14 N4 C21 112.1(3)
C15 N4 Fe1 106.0(2)
C14 N4 Fe1 106.45(17)
C21 N4 Fe1 112.40(16)
C20 N5 C16 117.8(3)
C20 N5 Fe1 126.5(2)
C16 N5 Fe1 115.3(2)
C52 O1 Fe1 104.2(2)

loop_
_geom_bond_atom_site_label_1
_geom_bond_atom_site_label_2
_geom_bond_distance
B1 C34 1.639(5)
B1 C46 1.644(5)
B1 C28 1.656(4)
B1 C40 1.656(4)
C1 N1 1.478(4)
C1 C2 1.504(4)
C2 N2 1.342(4)
C2 C3 1.394(5)
C3 C4 1.376(5)
C4 C5 1.380(6)
C5 C6 1.373(5)
C6 N2 1.345(4)
C7 N1 1.474(4)
C7 C8 1.490(5)
C8 N3 1.348(4)
C8 C9 1.381(5)
C9 C10 1.371(5)
C10 C11 1.379(5)
C11 C12 1.358(5)
C12 N3 1.346(4)
C13 N1 1.473(4)
C13 C14 1.515(4)
C14 N4 1.484(4)
C15 N4 1.472(4)
C15 C16 1.487(5)
C16 N5 1.347(4)
C16 C17 1.391(4)
C17 C18 1.366(6)
C18 C19 1.379(6)
C19 C20 1.373(5)
C20 N5 1.339(5)
C21 N4 1.492(4)
C21 C22 1.516(4)
C22 C27 1.379(5)
C22 C23 1.393(4)
C23 C24 1.382(5)
C24 C25 1.368(6)
C25 C26 1.378(6)
C26 C27 1.389(5)
C28 C29 1.391(5)
C28 C33 1.410(5)
C29 C30 1.392(4)
C30 C31 1.374(6)
C31 C32 1.377(6)
C32 C33 1.378(5)
C34 C39 1.390(5)
C34 C35 1.404(5)
C35 C36 1.380(6)
C36 C37 1.378(7)
C37 C38 1.360(6)
C38 C39 1.370(6)
C40 C41 1.396(4)
C40 C45 1.396(5)
C41 C42 1.388(5)
C42 C43 1.366(6)
C43 C44 1.375(5)
C44 C45 1.390(5)
C46 C51 1.396(4)
C46 C47 1.397(5)
C47 C48 1.389(5)
C48 C49 1.387(5)
C49 C50 1.369(6)
C50 C51 1.392(5)
C52 O2 1.237(5)
C52 O1 1.256(4)
C52 C53 1.507(5)
Fe1 O1 2.068(3)
Fe1 N2 2.193(3)
Fe1 N5 2.224(3)
Fe1 N3 2.226(3)
Fe1 N1 2.306(3)
Fe1 N4 2.321(3)
